data_4107698
loop_
_publ_author_name
'Amy B. Dounay'
'Philip G. Humphreys'
'Larry E. Overman'
'Aaron D. Wrobleski'

_publ_section_title
;
 Total Synthesis of the Strychnos Alkaloid (+)-Minfiensine: Tandem
 Enantioselective Intramolecular Heck-Iminium Ion Cyclization
;
_journal_name_full 'Journal of the American Chemical Society'
_journal_page_first 5368
_journal_page_last 5377
_journal_paper_doi 10.1021/ja800163v
_journal_volume 130
_journal_year 2008
_chemical_formula_sum 'C20 H22 N2 O3'
_chemical_formula_weight 338.40
_chemical_name_systematic
; 
 ? 
;
_space_group_IT_number 19
_symmetry_cell_setting orthorhombic
_symmetry_space_group_name_Hall 'P 2ac 2ab'
_symmetry_space_group_name_H-M 'P 21 21 21'
_atom_sites_solution_hydrogens difmap
_atom_sites_solution_primary direct
_atom_sites_solution_secondary difmap
_audit_creation_method SHELXTL
_cell_angle_alpha 90.00
_cell_angle_beta 90.00
_cell_angle_gamma 90.00
_cell_formula_units_Z 4
_cell_length_a 8.3270(9)
_cell_length_b 13.7521(15)
_cell_length_c 14.4796(16)
_cell_measurement_temperature 163(2)
_cell_volume 1658.1(3)
_computing_cell_refinement 'Bruker SMART/SAINT'
_computing_data_collection 'Bruker SMART'
_computing_data_reduction 'Bruker SAINT'
_computing_molecular_graphics 'Bruker SHELXTL'
_computing_publication_material 'Bruker SHELXTL'
_computing_structure_refinement 'Bruker SHELXTL'
_computing_structure_solution 'Bruker SHELXTL'
_diffrn_ambient_temperature 163(2)
_diffrn_measured_fraction_theta_full 0.980
_diffrn_measured_fraction_theta_max 0.980
_diffrn_measurement_device_type 'CCD area detector'
_diffrn_measurement_method 'omega scans'
_diffrn_radiation_monochromator graphite
_diffrn_radiation_source 'sealed tube'
_diffrn_radiation_type MoK\a
_diffrn_radiation_wavelength 0.71073
_diffrn_reflns_av_R_equivalents 0.0262
_diffrn_reflns_av_sigmaI/netI 0.0213
_diffrn_reflns_limit_h_max 10
_diffrn_reflns_limit_h_min -10
_diffrn_reflns_limit_k_max 18
_diffrn_reflns_limit_k_min -18
_diffrn_reflns_limit_l_max 19
_diffrn_reflns_limit_l_min -19
_diffrn_reflns_number 16831
_diffrn_reflns_theta_full 28.31
_diffrn_reflns_theta_max 28.31
_diffrn_reflns_theta_min 2.04
_diffrn_standards_decay_% '< 1.0'
_diffrn_standards_interval_count n/a
_diffrn_standards_number 0
_exptl_absorpt_coefficient_mu 0.092
_exptl_absorpt_correction_T_max 0.9819
_exptl_absorpt_correction_T_min 0.9642
_exptl_absorpt_correction_type multi-scan
_exptl_absorpt_process_details 'Bruker SADABS'
_exptl_crystal_colour colorless
_exptl_crystal_density_diffrn 1.356
_exptl_crystal_density_meas ?
_exptl_crystal_description multi-faceted-polyhedra
_exptl_crystal_F_000 720
_exptl_crystal_size_max 0.40
_exptl_crystal_size_mid 0.27
_exptl_crystal_size_min 0.20
_refine_diff_density_max 0.266
_refine_diff_density_min -0.141
_refine_diff_density_rms 0.038
_refine_ls_abs_structure_details 'Flack H D (1983), Acta Cryst. A39, 876-881'
_refine_ls_abs_structure_Flack 1.1(8)
_refine_ls_extinction_method none
_refine_ls_goodness_of_fit_ref 1.053
_refine_ls_hydrogen_treatment refall
_refine_ls_matrix_type full
_refine_ls_number_parameters 314
_refine_ls_number_reflns 3966
_refine_ls_number_restraints 0
_refine_ls_restrained_S_all 1.053
_refine_ls_R_factor_all 0.0354
_refine_ls_R_factor_gt 0.0314
_refine_ls_shift/su_max 0.000
_refine_ls_shift/su_mean 0.000
_refine_ls_structure_factor_coef Fsqd
_refine_ls_weighting_details 'calc w=1/[\s^2^(Fo^2^)+(0.0455P)^2^+0.3091P] where P=(Fo^2^+2Fc^2^)/3'
_refine_ls_weighting_scheme calc
_refine_ls_wR_factor_gt 0.0774
_refine_ls_wR_factor_ref 0.0809
_reflns_number_gt 3703
_reflns_number_total 3966
_reflns_threshold_expression >2sigma(I)
_cod_data_source_file ja800163v-file004.cif
_cod_data_source_block leo161
_cod_depositor_comments
;
The following automatic conversions were performed:

'_exptl_crystal_density_meas' value 'n/a' was changed to '?' - the
value is perceived as not measured.

Automatic conversion script
Id: cif_fix_values 3008 2015-01-20 13:52:24Z robertas 
;
_cod_database_code 4107698

loop_
_symmetry_equiv_pos_as_xyz
'x, y, z'
'-x+1/2, -y, z+1/2'
'-x, y+1/2, -z+1/2'
'x+1/2, -y+1/2, -z'

loop_
_atom_site_label
_atom_site_type_symbol
_atom_site_fract_x
_atom_site_fract_y
_atom_site_fract_z
_atom_site_U_iso_or_equiv
_atom_site_adp_type
_atom_site_occupancy
_atom_site_symmetry_multiplicity
_atom_site_calc_flag
O1 O 0.06076(11) 0.94474(8) 0.81567(7) 0.0272(2) Uani 1 1 d
O2 O 0.27065(11) 0.96992(7) 0.91086(7) 0.0208(2) Uani 1 1 d
O3 O 0.60578(11) 0.58050(7) 0.74791(7) 0.0221(2) Uani 1 1 d
N1 N 0.28803(12) 0.85181(8) 0.80436(7) 0.0164(2) Uani 1 1 d
N2 N 0.56574(12) 0.91347(7) 0.80572(7) 0.0162(2) Uani 1 1 d
C1 C 0.45825(14) 0.83006(8) 0.83026(8) 0.0144(2) Uani 1 1 d
C2 C 0.48164(14) 0.81266(9) 0.93563(8) 0.0152(2) Uani 1 1 d
C3 C 0.58902(15) 0.89572(9) 0.96690(9) 0.0194(3) Uani 1 1 d
C4 C 0.68077(15) 0.92713(10) 0.88329(9) 0.0208(3) Uani 1 1 d
C5 C 0.56301(15) 0.71756(10) 0.95883(9) 0.0193(2) Uani 1 1 d
C6 C 0.58183(16) 0.64370(9) 0.90187(9) 0.0207(3) Uani 1 1 d
C7 C 0.51317(15) 0.64161(9) 0.80627(9) 0.0169(2) Uani 1 1 d
C8 C 0.50494(14) 0.74433(9) 0.76239(8) 0.0149(2) Uani 1 1 d
C9 C 0.37144(15) 0.74516(9) 0.69200(8) 0.0180(2) Uani 1 1 d
C10 C 0.35936(17) 0.69097(10) 0.61178(9) 0.0232(3) Uani 1 1 d
C11 C 0.21763(19) 0.69570(11) 0.56057(10) 0.0284(3) Uani 1 1 d
C12 C 0.09227(18) 0.75418(11) 0.59036(10) 0.0278(3) Uani 1 1 d
C13 C 0.10357(16) 0.81014(11) 0.67028(10) 0.0238(3) Uani 1 1 d
C14 C 0.24556(15) 0.80478(9) 0.72079(9) 0.0181(2) Uani 1 1 d
C15 C 0.64826(15) 0.88747(9) 0.71859(9) 0.0191(3) Uani 1 1 d
C16 C 0.66734(15) 0.77684(9) 0.72215(9) 0.0180(2) Uani 1 1 d
C17 C 0.60457(18) 0.93038(11) 1.05208(10) 0.0256(3) Uani 1 1 d
C18 C 0.5180(2) 0.89450(13) 1.13605(10) 0.0315(3) Uani 1 1 d
C19 C 0.19476(15) 0.92489(9) 0.84118(9) 0.0188(2) Uani 1 1 d
C20 C 0.1882(2) 1.05512(11) 0.94509(12) 0.0280(3) Uani 1 1 d
H2 H 0.377(2) 0.8148(11) 0.9669(11) 0.015(4) Uiso 1 1 d
H3 H 0.548(2) 0.5353(16) 0.7269(13) 0.035(5) Uiso 1 1 d
H4A H 0.715(2) 0.9930(13) 0.8843(11) 0.023(4) Uiso 1 1 d
H4B H 0.777(2) 0.8846(12) 0.8741(11) 0.022(4) Uiso 1 1 d
H5 H 0.597(2) 0.7143(13) 1.0207(13) 0.029(4) Uiso 1 1 d
H6 H 0.639(2) 0.5850(13) 0.9203(12) 0.029(4) Uiso 1 1 d
H7 H 0.405(2) 0.6156(12) 0.8109(11) 0.021(4) Uiso 1 1 d
H10 H 0.448(2) 0.6485(12) 0.5938(11) 0.021(4) Uiso 1 1 d
H11 H 0.209(2) 0.6564(16) 0.5060(14) 0.036(5) Uiso 1 1 d
H12 H -0.001(3) 0.7547(15) 0.5544(13) 0.037(5) Uiso 1 1 d
H13 H 0.017(2) 0.8489(14) 0.6906(12) 0.029(4) Uiso 1 1 d
H15A H 0.582(2) 0.9069(13) 0.6645(12) 0.023(4) Uiso 1 1 d
H15B H 0.747(2) 0.9246(13) 0.7168(11) 0.024(4) Uiso 1 1 d
H16A H 0.752(2) 0.7562(13) 0.7645(11) 0.023(4) Uiso 1 1 d
H16B H 0.686(2) 0.7478(13) 0.6608(12) 0.027(4) Uiso 1 1 d
H17 H 0.677(2) 0.9827(15) 1.0582(13) 0.034(5) Uiso 1 1 d
H18A H 0.443(3) 0.8420(16) 1.1217(15) 0.043(6) Uiso 1 1 d
H18B H 0.594(3) 0.8730(16) 1.1836(16) 0.054(6) Uiso 1 1 d
H18C H 0.461(3) 0.9469(19) 1.1667(16) 0.057(7) Uiso 1 1 d
H20A H 0.081(2) 1.0401(14) 0.9656(13) 0.030(4) Uiso 1 1 d
H20B H 0.254(3) 1.0789(16) 0.9961(14) 0.042(5) Uiso 1 1 d
H20C H 0.179(2) 1.1006(13) 0.8974(13) 0.029(4) Uiso 1 1 d

loop_
_atom_site_aniso_label
_atom_site_aniso_U_11
_atom_site_aniso_U_22
_atom_site_aniso_U_33
_atom_site_aniso_U_23
_atom_site_aniso_U_13
_atom_site_aniso_U_12
O1 0.0158(4) 0.0304(5) 0.0354(5) 0.0067(4) 0.0033(4) 0.0073(4)
O2 0.0202(4) 0.0171(4) 0.0251(4) 0.0007(4) 0.0048(4) 0.0050(3)
O3 0.0189(4) 0.0163(4) 0.0309(5) -0.0068(4) 0.0033(4) -0.0007(4)
N1 0.0119(4) 0.0172(5) 0.0202(5) 0.0031(4) 0.0007(4) 0.0019(4)
N2 0.0149(4) 0.0136(5) 0.0201(5) 0.0020(4) 0.0026(4) -0.0010(4)
C1 0.0117(5) 0.0129(5) 0.0186(5) 0.0012(4) 0.0019(4) 0.0017(4)
C2 0.0137(5) 0.0156(6) 0.0163(5) -0.0005(4) 0.0003(4) 0.0007(4)
C3 0.0159(6) 0.0175(6) 0.0248(6) -0.0004(5) -0.0006(5) 0.0002(5)
C4 0.0180(6) 0.0192(6) 0.0252(6) -0.0013(5) 0.0003(5) -0.0034(5)
C5 0.0198(6) 0.0192(6) 0.0188(6) 0.0042(5) -0.0024(5) 0.0026(5)
C6 0.0211(6) 0.0158(6) 0.0251(6) 0.0054(5) -0.0005(5) 0.0040(5)
C7 0.0156(5) 0.0120(5) 0.0230(6) 0.0006(4) 0.0018(5) 0.0003(4)
C8 0.0138(5) 0.0134(5) 0.0174(5) 0.0002(4) 0.0019(4) 0.0006(4)
C9 0.0187(6) 0.0179(6) 0.0173(5) 0.0038(5) 0.0002(5) -0.0029(5)
C10 0.0291(7) 0.0214(6) 0.0191(6) 0.0020(5) -0.0003(5) -0.0049(5)
C11 0.0373(8) 0.0274(7) 0.0204(6) 0.0033(5) -0.0054(6) -0.0095(6)
C12 0.0259(7) 0.0320(8) 0.0256(6) 0.0105(6) -0.0105(6) -0.0089(6)
C13 0.0177(6) 0.0257(7) 0.0281(7) 0.0079(5) -0.0036(5) -0.0032(5)
C14 0.0167(5) 0.0183(6) 0.0193(6) 0.0059(5) -0.0005(5) -0.0025(5)
C15 0.0181(6) 0.0173(6) 0.0219(6) 0.0027(5) 0.0052(5) 0.0001(5)
C16 0.0153(5) 0.0158(6) 0.0228(6) 0.0007(5) 0.0056(5) 0.0006(4)
C17 0.0248(7) 0.0257(7) 0.0264(6) -0.0045(5) -0.0034(6) -0.0031(5)
C18 0.0335(8) 0.0385(9) 0.0224(7) -0.0045(6) -0.0004(6) -0.0006(7)
C19 0.0169(6) 0.0165(6) 0.0230(6) 0.0077(5) 0.0056(5) 0.0014(5)
C20 0.0320(8) 0.0174(7) 0.0346(8) 0.0017(6) 0.0132(7) 0.0076(6)

loop_
_atom_type_symbol
_atom_type_description
_atom_type_scat_dispersion_real
_atom_type_scat_dispersion_imag
_atom_type_scat_source
C C 0.0033 0.0016 'International Tables Vol C Tables 4.2.6.8 and 6.1.1.4'
H H 0.0000 0.0000 'International Tables Vol C Tables 4.2.6.8 and 6.1.1.4'
N N 0.0061 0.0033 'International Tables Vol C Tables 4.2.6.8 and 6.1.1.4'
O O 0.0106 0.0060 'International Tables Vol C Tables 4.2.6.8 and 6.1.1.4'

loop_
_geom_angle_atom_site_label_1
_geom_angle_atom_site_label_2
_geom_angle_atom_site_label_3
_geom_angle
C19 O2 C20 114.09(11)
C19 N1 C14 121.52(11)
C19 N1 C1 125.65(11)
C14 N1 C1 111.06(10)
C15 N2 C4 112.02(10)
C15 N2 C1 107.14(9)
C4 N2 C1 107.60(9)
N1 C1 N2 110.70(9)
N1 C1 C2 113.26(9)
N2 C1 C2 105.99(10)
N1 C1 C8 103.05(9)
N2 C1 C8 106.04(9)
C2 C1 C8 117.59(10)
C5 C2 C3 108.69(10)
C5 C2 C1 114.03(10)
C3 C2 C1 104.49(10)
C17 C3 C4 126.74(12)
C17 C3 C2 127.13(12)
C4 C3 C2 106.05(11)
N2 C4 C3 104.23(10)
C6 C5 C2 125.55(12)
C5 C6 C7 123.22(12)
O3 C7 C6 110.74(10)
O3 C7 C8 108.62(10)
C6 C7 C8 112.22(10)
C9 C8 C16 112.93(10)
C9 C8 C7 108.45(10)
C16 C8 C7 112.40(10)
C9 C8 C1 103.46(10)
C16 C8 C1 103.56(9)
C7 C8 C1 115.78(10)
C10 C9 C14 120.86(12)
C10 C9 C8 128.08(12)
C14 C9 C8 110.89(11)
C9 C10 C11 118.85(14)
C12 C11 C10 119.89(14)
C11 C12 C13 121.88(13)
C14 C13 C12 117.68(13)
C13 C14 C9 120.83(12)
C13 C14 N1 129.52(12)
C9 C14 N1 109.64(11)
N2 C15 C16 105.04(10)
C15 C16 C8 102.14(10)
C3 C17 C18 126.06(14)
O1 C19 O2 124.13(13)
O1 C19 N1 124.61(13)
O2 C19 N1 111.24(11)

loop_
_geom_bond_atom_site_label_1
_geom_bond_atom_site_label_2
_geom_bond_distance
O1 C19 1.2066(16)
O2 C19 1.3420(17)
O2 C20 1.4456(16)
O3 C7 1.4196(15)
N1 C19 1.3775(16)
N1 C14 1.4169(16)
N1 C1 1.4964(15)
N2 C15 1.4805(16)
N2 C4 1.4881(17)
N2 C1 1.4977(15)
C1 C2 1.5565(17)
C1 C8 1.5834(16)
C2 C5 1.5108(16)
C2 C3 1.5196(17)
C3 C17 1.3286(19)
C3 C4 1.4953(18)
C5 C6 1.3178(19)
C6 C7 1.4978(18)
C7 C8 1.5504(17)
C8 C9 1.5082(17)
C8 C16 1.5388(17)
C9 C10 1.3837(19)
C9 C14 1.3945(18)
C10 C11 1.395(2)
C11 C12 1.387(2)
C12 C13 1.393(2)
C13 C14 1.3922(18)
C15 C16 1.5305(18)
C17 C18 1.497(2)

loop_
_geom_torsion_atom_site_label_1
_geom_torsion_atom_site_label_2
_geom_torsion_atom_site_label_3
_geom_torsion_atom_site_label_4
_geom_torsion
C19 N1 C1 N2 -63.76(14)
C14 N1 C1 N2 101.17(11)
C19 N1 C1 C2 55.12(15)
C14 N1 C1 C2 -139.95(10)
C19 N1 C1 C8 -176.76(11)
C14 N1 C1 C8 -11.83(12)
C15 N2 C1 N1 -100.97(11)
C4 N2 C1 N1 138.40(10)
C15 N2 C1 C2 135.83(10)
C4 N2 C1 C2 15.20(12)
C15 N2 C1 C8 10.12(12)
C4 N2 C1 C8 -110.51(11)
N1 C1 C2 C5 125.96(11)
N2 C1 C2 C5 -112.47(11)
C8 C1 C2 C5 5.83(15)
N1 C1 C2 C3 -115.51(11)
N2 C1 C2 C3 6.06(11)
C8 C1 C2 C3 124.36(11)
C5 C2 C3 C17 -79.85(16)
C1 C2 C3 C17 158.05(13)
C5 C2 C3 C4 97.09(12)
C1 C2 C3 C4 -25.01(12)
C15 N2 C4 C3 -148.38(10)
C1 N2 C4 C3 -30.88(12)
C17 C3 C4 N2 -148.42(14)
C2 C3 C4 N2 34.62(13)
C3 C2 C5 C6 -131.39(14)
C1 C2 C5 C6 -15.28(18)
C2 C5 C6 C7 -4.5(2)
C5 C6 C7 O3 153.39(12)
C5 C6 C7 C8 31.82(18)
O3 C7 C8 C9 83.71(12)
C6 C7 C8 C9 -153.51(10)
O3 C7 C8 C16 -41.86(14)
C6 C7 C8 C16 80.91(13)
O3 C7 C8 C1 -160.59(10)
C6 C7 C8 C1 -37.81(15)
N1 C1 C8 C9 13.39(11)
N2 C1 C8 C9 -102.98(10)
C2 C1 C8 C9 138.74(10)
N1 C1 C8 C16 131.41(9)
N2 C1 C8 C16 15.04(12)
C2 C1 C8 C16 -103.23(11)
N1 C1 C8 C7 -105.10(11)
N2 C1 C8 C7 138.53(10)
C2 C1 C8 C7 20.25(15)
C16 C8 C9 C10 62.24(17)
C7 C8 C9 C10 -63.03(16)
C1 C8 C9 C10 173.52(12)
C16 C8 C9 C14 -122.63(11)
C7 C8 C9 C14 112.10(11)
C1 C8 C9 C14 -11.35(13)
C14 C9 C10 C11 -0.99(19)
C8 C9 C10 C11 173.71(12)
C9 C10 C11 C12 0.1(2)
C10 C11 C12 C13 0.8(2)
C11 C12 C13 C14 -0.8(2)
C12 C13 C14 C9 -0.10(19)
C12 C13 C14 N1 -178.78(12)
C10 C9 C14 C13 0.99(19)
C8 C9 C14 C13 -174.55(11)
C10 C9 C14 N1 179.90(11)
C8 C9 C14 N1 4.37(14)
C19 N1 C14 C13 -10.3(2)
C1 N1 C14 C13 -175.96(12)
C19 N1 C14 C9 170.89(11)
C1 N1 C14 C9 5.24(13)
C4 N2 C15 C16 85.90(12)
C1 N2 C15 C16 -31.87(12)
N2 C15 C16 C8 40.77(12)
C9 C8 C16 C15 77.89(13)
C7 C8 C16 C15 -159.01(10)
C1 C8 C16 C15 -33.33(12)
C4 C3 C17 C18 -176.53(14)
C2 C3 C17 C18 -0.2(2)
C20 O2 C19 O1 -8.83(18)
C20 O2 C19 N1 172.66(11)
C14 N1 C19 O1 12.14(19)
C1 N1 C19 O1 175.60(12)
C14 N1 C19 O2 -169.37(10)
C1 N1 C19 O2 -5.91(16)
